data_1542623
loop_
_publ_author_name
'Yang, Changjiang'
'Chen, Xiangyu'
'Tang, Tong'
'He, Zhengjie'

_publ_section_title
;
 Annulation Reaction of 3-Acylmethylidene Oxindoles with Huisgen
 Zwitterions and Its Applications in the Syntheses of
 Pyrrolo[4,3,2-de]quinolinones and Marine Alkaloids Ammosamides.
;
_journal_issue 6
_journal_name_full 'Organic letters'
_journal_page_first 1486
_journal_page_last 1489
_journal_paper_doi 10.1021/acs.orglett.6b00456
_journal_volume 18
_journal_year 2016
_chemical_formula_sum 'C33 H34 F N3 O7'
_chemical_formula_weight 603.63
_chemical_name_systematic
; 
 ? 
;
_space_group_IT_number 2
_symmetry_cell_setting triclinic
_symmetry_space_group_name_Hall '-P 1'
_symmetry_space_group_name_H-M 'P -1'
_atom_sites_solution_hydrogens geom
_atom_sites_solution_primary direct
_atom_sites_solution_secondary difmap
_audit_creation_method SHELXL-97
_cell_angle_alpha 91.352(4)
_cell_angle_beta 103.004(7)
_cell_angle_gamma 105.472(6)
_cell_formula_units_Z 2
_cell_length_a 8.201(4)
_cell_length_b 11.187(5)
_cell_length_c 17.705(7)
_cell_measurement_reflns_used 5091
_cell_measurement_temperature 113(2)
_cell_measurement_theta_max 27.9
_cell_measurement_theta_min 1.9
_cell_volume 1519.3(12)
_computing_cell_refinement CrystalClear
_computing_data_collection CrystalClear
_computing_data_reduction CrystalClear
_computing_molecular_graphics 'Bruker SHELXTL'
_computing_publication_material 'CrystalStructure 3.8'
_computing_structure_refinement 'SHELXL-97 (Sheldrick, 1997)'
_computing_structure_solution 'SHELXS-97 (Sheldrick, 1990)'
_diffrn_ambient_temperature 113(2)
_diffrn_detector_area_resol_mean 14.22
_diffrn_measured_fraction_theta_full 0.994
_diffrn_measured_fraction_theta_max 0.994
_diffrn_measurement_device_type 'Rigaku Saturn724 CCD'
_diffrn_measurement_method '\w and \f scans'
_diffrn_radiation_monochromator multilayer
_diffrn_radiation_source 'rotating anode'
_diffrn_radiation_type MoK\a
_diffrn_radiation_wavelength 0.71073
_diffrn_reflns_av_R_equivalents 0.0552
_diffrn_reflns_av_sigmaI/netI 0.0971
_diffrn_reflns_limit_h_max 10
_diffrn_reflns_limit_h_min -10
_diffrn_reflns_limit_k_max 14
_diffrn_reflns_limit_k_min -14
_diffrn_reflns_limit_l_max 23
_diffrn_reflns_limit_l_min -23
_diffrn_reflns_number 19572
_diffrn_reflns_theta_full 27.89
_diffrn_reflns_theta_max 27.89
_diffrn_reflns_theta_min 1.90
_diffrn_standards_decay_% 0
_diffrn_standards_interval_count 0
_diffrn_standards_interval_time 0
_diffrn_standards_number 0
_exptl_absorpt_coefficient_mu 0.097
_exptl_absorpt_correction_T_max 0.9884
_exptl_absorpt_correction_T_min 0.9808
_exptl_absorpt_correction_type multi-scan
_exptl_absorpt_process_details CrystalClear
_exptl_crystal_colour Colorless
_exptl_crystal_density_diffrn 1.320
_exptl_crystal_density_method 'not measured'
_exptl_crystal_description Prism
_exptl_crystal_F_000 636
_exptl_crystal_size_max 0.20
_exptl_crystal_size_mid 0.18
_exptl_crystal_size_min 0.12
_refine_diff_density_max 0.384
_refine_diff_density_min -0.352
_refine_diff_density_rms 0.056
_refine_ls_extinction_method none
_refine_ls_goodness_of_fit_ref 1.051
_refine_ls_hydrogen_treatment mixed
_refine_ls_matrix_type full
_refine_ls_number_parameters 422
_refine_ls_number_reflns 7217
_refine_ls_number_restraints 68
_refine_ls_restrained_S_all 1.087
_refine_ls_R_factor_all 0.0791
_refine_ls_R_factor_gt 0.0480
_refine_ls_shift/su_max 0.000
_refine_ls_shift/su_mean 0.000
_refine_ls_structure_factor_coef Fsqd
_refine_ls_weighting_details 'calc w=1/[\s^2^(Fo^2^)+(0.0244P)^2^+0.0000P] where P=(Fo^2^+2Fc^2^)/3'
_refine_ls_weighting_scheme calc
_refine_ls_wR_factor_gt 0.0978
_refine_ls_wR_factor_ref 0.1068
_reflns_number_gt 3508
_reflns_number_total 7217
_reflns_threshold_expression >2sigma(I)
_cod_data_source_file ol6b00456_si_004.cif
_cod_data_source_block shelx
_cod_depositor_comments
;
The following automatic conversions were performed:

'_symmetry_cell_setting' value 'Triclinic' changed to 'triclinic'
according to
/usr/data/users/saulius/crontab/automatic-downloads/rss-feeds/ACS/lib/dictionaries/cif_core.dic
dictionary named 'cif_core.dic' version 2.4.2 from 2011-04-26.

'_exptl_absorpt_correction_type' value 'MULTI-SCAN' changed to
'multi-scan' according to
/usr/data/users/saulius/crontab/automatic-downloads/rss-feeds/ACS/lib/dictionaries/cif_core.dic
dictionary named 'cif_core.dic' version 2.4.2 from 2011-04-26.

Automatic conversion script
Id: cif_fix_values 4268 2015-11-12 08:31:59Z antanas 

 Adding full bibliography for 1542621--1542626.cif.
;
_cod_original_cell_volume 1519.2(11)
_cod_original_sg_symbol_H-M P-1
_cod_database_code 1542623

loop_
_symmetry_equiv_pos_as_xyz
'x, y, z'
'-x, -y, -z'

loop_
_atom_site_label
_atom_site_type_symbol
_atom_site_fract_x
_atom_site_fract_y
_atom_site_fract_z
_atom_site_U_iso_or_equiv
_atom_site_adp_type
_atom_site_occupancy
_atom_site_symmetry_multiplicity
_atom_site_calc_flag
_atom_site_refinement_flags
_atom_site_disorder_assembly
_atom_site_disorder_group
F1 F 0.5797(2) 1.39129(11) 0.44878(7) 0.0759(5) Uani 1 1 d . . .
O1 O 0.44918(16) 0.96241(11) 0.11792(7) 0.0257(3) Uani 1 1 d . . .
O2 O -0.02086(17) 1.07869(11) 0.21574(7) 0.0264(3) Uani 1 1 d . . .
O3 O -0.18273(17) 0.98092(12) 0.29671(7) 0.0303(3) Uani 1 1 d . . .
O4 O 0.13994(19) 0.59396(12) 0.30119(8) 0.0414(4) Uani 1 1 d . . .
O5 O 0.13908(17) 0.74244(11) 0.21898(7) 0.0251(3) Uani 1 1 d . . .
O6 O 0.5319(2) 0.56849(13) 0.28824(9) 0.0552(5) Uani 1 1 d D . .
O7 O 0.47622(18) 0.68494(13) 0.18947(8) 0.0415(4) Uani 1 1 d . . .
N1 N 0.18932(19) 0.88068(13) 0.02569(8) 0.0199(4) Uani 1 1 d . . .
N2 N 0.2750(2) 0.80730(15) 0.34396(9) 0.0299(4) Uani 1 1 d . . .
N3 N -0.2093(2) 0.88102(15) 0.18270(9) 0.0241(4) Uani 1 1 d D . .
C1 C 0.2902(2) 0.92802(16) 0.09862(10) 0.0209(4) Uani 1 1 d . . .
C2 C 0.1668(2) 0.93342(16) 0.15124(10) 0.0192(4) Uani 1 1 d . . .
H2A H 0.1805 1.0231 0.1657 0.023 Uiso 1 1 calc R . .
C3 C -0.0115(2) 0.88032(15) 0.09748(10) 0.0189(4) Uani 1 1 d . . .
C4 C -0.1785(2) 0.85784(16) 0.10890(10) 0.0200(4) Uani 1 1 d . . .
C5 C -0.3199(2) 0.80443(16) 0.04655(10) 0.0237(4) Uani 1 1 d . . .
H5A H -0.4349 0.7855 0.0540 0.028 Uiso 1 1 calc R . .
C6 C -0.2948(2) 0.77864(16) -0.02612(11) 0.0247(5) Uani 1 1 d . . .
H6A H -0.3933 0.7435 -0.0679 0.030 Uiso 1 1 calc R . .
C7 C -0.1276(2) 0.80307(16) -0.03962(10) 0.0225(4) Uani 1 1 d . . .
H7A H -0.1104 0.7864 -0.0897 0.027 Uiso 1 1 calc R . .
C8 C 0.0109(2) 0.85260(16) 0.02343(10) 0.0197(4) Uani 1 1 d . . .
C9 C 0.2579(2) 0.86581(16) -0.04184(10) 0.0220(4) Uani 1 1 d . . .
H9A H 0.3837 0.9105 -0.0291 0.026 Uiso 1 1 calc R . .
H9B H 0.1992 0.9055 -0.0852 0.026 Uiso 1 1 calc R . .
C10 C 0.2349(2) 0.73183(16) -0.06914(10) 0.0209(4) Uani 1 1 d . . .
C11 C 0.2386(3) 0.70456(18) -0.14563(11) 0.0284(5) Uani 1 1 d . . .
H11A H 0.2487 0.7688 -0.1798 0.034 Uiso 1 1 calc R . .
C12 C 0.2277(3) 0.58426(18) -0.17265(12) 0.0346(5) Uani 1 1 d . . .
H12A H 0.2318 0.5670 -0.2249 0.042 Uiso 1 1 calc R . .
C13 C 0.2108(3) 0.49013(19) -0.12361(12) 0.0359(5) Uani 1 1 d . . .
H13A H 0.2036 0.4079 -0.1419 0.043 Uiso 1 1 calc R . .
C14 C 0.2046(3) 0.51576(18) -0.04791(12) 0.0361(6) Uani 1 1 d . . .
H14A H 0.1918 0.4508 -0.0142 0.043 Uiso 1 1 calc R . .
C15 C 0.2168(3) 0.63604(18) -0.02070(11) 0.0295(5) Uani 1 1 d . . .
H15A H 0.2128 0.6528 0.0316 0.035 Uiso 1 1 calc R . .
C16 C 0.2039(2) 0.87290(16) 0.22455(10) 0.0212(4) Uani 1 1 d . . .
C17 C 0.2857(2) 0.91139(17) 0.29935(10) 0.0223(4) Uani 1 1 d . . .
C18 C 0.1892(3) 0.71562(19) 0.29301(11) 0.0298(5) Uani 1 1 d . . .
C19 C 0.2011(3) 0.56195(18) 0.37973(12) 0.0435(6) Uani 1 1 d . . .
H19A H 0.1652 0.6096 0.4178 0.052 Uiso 1 1 calc R . .
H19B H 0.3298 0.5812 0.3936 0.052 Uiso 1 1 calc R . .
C20 C 0.1193(3) 0.42417(19) 0.37999(13) 0.0577(8) Uani 1 1 d . . .
H20A H -0.0076 0.4073 0.3697 0.087 Uiso 1 1 calc R . .
H20B H 0.1634 0.3970 0.4309 0.087 Uiso 1 1 calc R . .
H20C H 0.1491 0.3787 0.3395 0.087 Uiso 1 1 calc R . .
C21 C 0.3682(2) 1.03777(17) 0.33737(11) 0.0250(5) Uani 1 1 d . . .
C22 C 0.3723(3) 1.06047(19) 0.41592(11) 0.0317(5) Uani 1 1 d . . .
H22 H 0.3243 0.9937 0.4437 0.038 Uiso 1 1 calc R . .
C23 C 0.4454(3) 1.1791(2) 0.45387(12) 0.0420(6) Uani 1 1 d . . .
H23 H 0.4499 1.1942 0.5074 0.050 Uiso 1 1 calc R . .
C24 C 0.5105(3) 1.2733(2) 0.41213(13) 0.0471(7) Uani 1 1 d . . .
C25 C 0.5122(3) 1.2560(2) 0.33509(13) 0.0438(6) Uani 1 1 d . . .
H25 H 0.5600 1.3238 0.3080 0.053 Uiso 1 1 calc R . .
C26 C 0.4419(3) 1.13633(18) 0.29821(11) 0.0332(5) Uani 1 1 d . . .
H26 H 0.4443 1.1216 0.2455 0.040 Uiso 1 1 calc R . .
C27 C -0.1268(3) 0.98867(18) 0.22951(11) 0.0246(5) Uani 1 1 d . . .
C28 C -0.1058(3) 1.09187(19) 0.35055(11) 0.0357(5) Uani 1 1 d . . .
H28A H -0.1456 1.1627 0.3287 0.043 Uiso 1 1 calc R . .
H28B H 0.0230 1.1144 0.3612 0.043 Uiso 1 1 calc R . .
C29 C -0.1656(3) 1.0605(2) 0.42413(11) 0.0444(6) Uani 1 1 d . . .
H29A H -0.2931 1.0383 0.4126 0.067 Uiso 1 1 calc R . .
H29B H -0.1167 1.1328 0.4628 0.067 Uiso 1 1 calc R . .
H29C H -0.1257 0.9900 0.4448 0.067 Uiso 1 1 calc R . .
C30 C 0.3112(3) 0.47043(19) 0.17750(12) 0.0447(6) Uani 1 1 d . . .
H30A H 0.2508 0.4881 0.1265 0.067 Uiso 1 1 calc R A .
H30B H 0.2268 0.4421 0.2092 0.067 Uiso 1 1 calc R . .
H30C H 0.3676 0.4053 0.1707 0.067 Uiso 1 1 calc R . .
C31 C 0.4456(3) 0.5858(2) 0.21725(13) 0.0366(5) Uani 1 1 d D A .
C32 C 0.6353(9) 0.6682(7) 0.3490(4) 0.0371(19) Uani 0.369(5) 1 d PDU A 1
H32A H 0.6154 0.6469 0.4008 0.044 Uiso 0.369(5) 1 calc PR A 1
H32B H 0.6090 0.7482 0.3374 0.044 Uiso 0.369(5) 1 calc PR A 1
C33 C 0.8221(7) 0.6735(6) 0.3446(4) 0.040(2) Uani 0.369(5) 1 d PDU A 1
H33A H 0.9051 0.7391 0.3827 0.060 Uiso 0.369(5) 1 calc PR A 1
H33B H 0.8364 0.6917 0.2922 0.060 Uiso 0.369(5) 1 calc PR A 1
H33C H 0.8441 0.5932 0.3561 0.060 Uiso 0.369(5) 1 calc PR A 1
C32' C 0.6844(6) 0.6801(4) 0.3200(2) 0.0417(13) Uani 0.631(5) 1 d PDU A 2
H32C H 0.6447 0.7556 0.3243 0.050 Uiso 0.631(5) 1 calc PR A 2
H32D H 0.7665 0.6943 0.2856 0.050 Uiso 0.631(5) 1 calc PR A 2
C33' C 0.7706(5) 0.6509(3) 0.3989(2) 0.0524(14) Uani 0.631(5) 1 d PDU A 2
H33D H 0.8695 0.7221 0.4234 0.079 Uiso 0.631(5) 1 calc PR A 2
H33E H 0.8121 0.5775 0.3934 0.079 Uiso 0.631(5) 1 calc PR A 2
H33F H 0.6863 0.6340 0.4315 0.079 Uiso 0.631(5) 1 calc PR A 2
H3 H -0.3105(17) 0.8333(16) 0.1900(11) 0.051(7) Uiso 1 1 d D . .

loop_
_atom_site_aniso_label
_atom_site_aniso_U_11
_atom_site_aniso_U_22
_atom_site_aniso_U_33
_atom_site_aniso_U_23
_atom_site_aniso_U_13
_atom_site_aniso_U_12
F1 0.1239(14) 0.0276(8) 0.0472(9) -0.0146(7) -0.0231(9) 0.0103(8)
O1 0.0188(7) 0.0305(8) 0.0257(8) -0.0017(6) 0.0046(6) 0.0043(6)
O2 0.0279(8) 0.0236(8) 0.0277(8) -0.0012(6) 0.0076(6) 0.0068(6)
O3 0.0350(9) 0.0338(8) 0.0224(7) -0.0050(6) 0.0116(6) 0.0065(7)
O4 0.0619(11) 0.0228(8) 0.0265(8) 0.0048(7) -0.0047(7) 0.0028(7)
O5 0.0317(8) 0.0218(7) 0.0189(7) 0.0021(6) 0.0019(6) 0.0059(6)
O6 0.0701(13) 0.0299(9) 0.0467(11) -0.0076(8) -0.0184(9) 0.0102(9)
O7 0.0352(9) 0.0347(9) 0.0529(11) 0.0069(8) 0.0127(8) 0.0049(7)
N1 0.0215(9) 0.0215(9) 0.0163(8) -0.0021(7) 0.0057(7) 0.0048(7)
N2 0.0375(11) 0.0248(9) 0.0222(9) 0.0017(7) 0.0026(8) 0.0037(8)
N3 0.0211(9) 0.0263(10) 0.0234(9) -0.0050(7) 0.0076(7) 0.0030(8)
C1 0.0255(11) 0.0184(10) 0.0187(10) 0.0019(8) 0.0041(8) 0.0070(9)
C2 0.0194(10) 0.0203(10) 0.0174(10) -0.0018(8) 0.0042(8) 0.0053(8)
C3 0.0222(10) 0.0163(10) 0.0178(10) -0.0001(8) 0.0031(8) 0.0064(8)
C4 0.0226(11) 0.0180(10) 0.0199(10) -0.0001(8) 0.0057(8) 0.0062(8)
C5 0.0193(10) 0.0237(11) 0.0269(11) -0.0007(9) 0.0030(9) 0.0062(9)
C6 0.0236(11) 0.0233(11) 0.0240(11) -0.0039(8) -0.0007(9) 0.0067(9)
C7 0.0274(11) 0.0207(10) 0.0188(10) -0.0019(8) 0.0020(8) 0.0093(9)
C8 0.0210(10) 0.0168(10) 0.0214(10) 0.0015(8) 0.0040(8) 0.0065(8)
C9 0.0267(11) 0.0222(11) 0.0182(10) 0.0024(8) 0.0093(8) 0.0056(9)
C10 0.0188(10) 0.0210(10) 0.0218(10) -0.0006(8) 0.0043(8) 0.0044(8)
C11 0.0381(13) 0.0260(11) 0.0219(11) 0.0011(9) 0.0064(9) 0.0111(10)
C12 0.0453(14) 0.0316(12) 0.0259(11) -0.0074(10) 0.0060(10) 0.0119(11)
C13 0.0398(14) 0.0243(12) 0.0410(14) -0.0080(10) 0.0049(11) 0.0095(10)
C14 0.0484(15) 0.0230(12) 0.0378(13) 0.0057(10) 0.0124(11) 0.0094(11)
C15 0.0359(13) 0.0263(11) 0.0260(11) 0.0010(9) 0.0090(10) 0.0067(10)
C16 0.0229(11) 0.0179(10) 0.0225(10) 0.0005(8) 0.0046(8) 0.0059(8)
C17 0.0249(11) 0.0239(11) 0.0181(10) 0.0022(8) 0.0044(8) 0.0076(9)
C18 0.0360(13) 0.0260(12) 0.0233(11) 0.0053(9) 0.0016(9) 0.0062(10)
C19 0.0620(17) 0.0336(13) 0.0277(13) 0.0115(10) -0.0010(11) 0.0100(12)
C20 0.080(2) 0.0355(15) 0.0479(16) 0.0167(12) 0.0047(14) 0.0071(14)
C21 0.0274(11) 0.0252(11) 0.0206(10) 0.0014(9) 0.0006(9) 0.0088(9)
C22 0.0408(14) 0.0293(12) 0.0227(11) -0.0015(9) 0.0034(10) 0.0099(10)
C23 0.0605(17) 0.0366(13) 0.0252(12) -0.0082(10) -0.0023(11) 0.0188(12)
C24 0.0678(18) 0.0234(12) 0.0335(13) -0.0085(10) -0.0155(12) 0.0088(12)
C25 0.0525(16) 0.0275(12) 0.0335(13) 0.0040(10) -0.0084(11) -0.0037(11)
C26 0.0362(13) 0.0317(12) 0.0222(11) 0.0013(9) -0.0037(10) 0.0023(10)
C27 0.0234(11) 0.0311(12) 0.0207(11) -0.0008(9) 0.0037(9) 0.0115(10)
C28 0.0404(14) 0.0385(13) 0.0270(12) -0.0124(10) 0.0072(10) 0.0114(11)
C29 0.0442(15) 0.0654(17) 0.0236(12) -0.0089(11) 0.0050(10) 0.0193(13)
C30 0.0566(17) 0.0314(13) 0.0369(13) -0.0069(10) 0.0046(12) 0.0032(12)
C31 0.0378(14) 0.0342(14) 0.0370(14) -0.0024(11) 0.0065(11) 0.0109(11)
C32 0.043(4) 0.033(3) 0.027(4) -0.008(3) 0.003(3) 0.002(3)
C33 0.033(4) 0.045(4) 0.039(4) -0.001(3) 0.004(3) 0.012(3)
C32' 0.049(3) 0.031(2) 0.032(3) -0.002(2) 0.001(2) -0.003(2)
C33' 0.051(3) 0.051(2) 0.043(3) 0.007(2) -0.002(2) 0.005(2)

loop_
_atom_type_symbol
_atom_type_description
_atom_type_scat_dispersion_real
_atom_type_scat_dispersion_imag
_atom_type_scat_source
C C 0.0033 0.0016 'International Tables Vol C Tables 4.2.6.8 and 6.1.1.4'
H H 0.0000 0.0000 'International Tables Vol C Tables 4.2.6.8 and 6.1.1.4'
N N 0.0061 0.0033 'International Tables Vol C Tables 4.2.6.8 and 6.1.1.4'
O O 0.0106 0.0060 'International Tables Vol C Tables 4.2.6.8 and 6.1.1.4'
F F 0.0171 0.0103 'International Tables Vol C Tables 4.2.6.8 and 6.1.1.4'

loop_
_geom_angle_atom_site_label_1
_geom_angle_atom_site_label_2
_geom_angle_atom_site_label_3
_geom_angle
C27 O3 C28 113.85(15)
C18 O4 C19 113.87(16)
C18 O5 C16 102.73(14)
C31 O6 C32 125.1(4)
C31 O6 C32' 110.3(2)
C32 O6 C32' 27.8(3)
C1 N1 C8 111.61(15)
C1 N1 C9 124.47(16)
C8 N1 C9 123.88(15)
C18 N2 C17 102.79(16)
C27 N3 C4 123.44(17)
C27 N3 H3 119.0(14)
C4 N3 H3 114.5(13)
O1 C1 N1 126.45(17)
O1 C1 C2 125.96(17)
N1 C1 C2 107.57(16)
C16 C2 C3 116.41(15)
C16 C2 C1 113.79(15)
C3 C2 C1 103.08(15)
C16 C2 H2A 107.7
C3 C2 H2A 107.7
C1 C2 H2A 107.7
C4 C3 C8 119.51(17)
C4 C3 C2 132.50(17)
C8 C3 C2 107.99(16)
C3 C4 C5 118.70(17)
C3 C4 N3 122.10(17)
C5 C4 N3 119.11(18)
C6 C5 C4 120.74(18)
C6 C5 H5A 119.6
C4 C5 H5A 119.6
C5 C6 C7 121.65(18)
C5 C6 H6A 119.2
C7 C6 H6A 119.2
C8 C7 C6 116.70(18)
C8 C7 H7A 121.7
C6 C7 H7A 121.7
C7 C8 C3 122.65(18)
C7 C8 N1 127.62(17)
C3 C8 N1 109.72(16)
N1 C9 C10 114.24(14)
N1 C9 H9A 108.7
C10 C9 H9A 108.7
N1 C9 H9B 108.7
C10 C9 H9B 108.7
H9A C9 H9B 107.6
C15 C10 C11 118.56(18)
C15 C10 C9 123.08(17)
C11 C10 C9 118.31(16)
C10 C11 C12 120.78(18)
C10 C11 H11A 119.6
C12 C11 H11A 119.6
C13 C12 C11 119.96(19)
C13 C12 H12A 120.0
C11 C12 H12A 120.0
C12 C13 C14 119.8(2)
C12 C13 H13A 120.1
C14 C13 H13A 120.1
C13 C14 C15 120.31(19)
C13 C14 H14A 119.8
C15 C14 H14A 119.8
C10 C15 C14 120.61(19)
C10 C15 H15A 119.7
C14 C15 H15A 119.7
C17 C16 O5 107.65(15)
C17 C16 C2 136.05(17)
O5 C16 C2 116.29(16)
C16 C17 N2 109.61(16)
C16 C17 C21 130.07(17)
N2 C17 C21 120.22(16)
N2 C18 O4 129.95(18)
N2 C18 O5 117.21(17)
O4 C18 O5 112.84(17)
O4 C19 C20 106.52(17)
O4 C19 H19A 110.4
C20 C19 H19A 110.4
O4 C19 H19B 110.4
C20 C19 H19B 110.4
H19A C19 H19B 108.6
C19 C20 H20A 109.5
C19 C20 H20B 109.5
H20A C20 H20B 109.5
C19 C20 H20C 109.5
H20A C20 H20C 109.5
H20B C20 H20C 109.5
C26 C21 C22 118.60(19)
C26 C21 C17 122.46(18)
C22 C21 C17 118.94(17)
C23 C22 C21 120.98(19)
C23 C22 H22 119.5
C21 C22 H22 119.5
C24 C23 C22 118.1(2)
C24 C23 H23 121.0
C22 C23 H23 121.0
C23 C24 F1 118.5(2)
C23 C24 C25 123.4(2)
F1 C24 C25 118.2(2)
C24 C25 C26 118.0(2)
C24 C25 H25 121.0
C26 C25 H25 121.0
C25 C26 C21 120.9(2)
C25 C26 H26 119.5
C21 C26 H26 119.5
O2 C27 N3 127.23(19)
O2 C27 O3 123.75(18)
N3 C27 O3 109.01(17)
O3 C28 C29 106.14(17)
O3 C28 H28A 110.5
C29 C28 H28A 110.5
O3 C28 H28B 110.5
C29 C28 H28B 110.5
H28A C28 H28B 108.7
C28 C29 H29A 109.5
C28 C29 H29B 109.5
H29A C29 H29B 109.5
C28 C29 H29C 109.5
H29A C29 H29C 109.5
H29B C29 H29C 109.5
C31 C30 H30A 109.5
C31 C30 H30B 109.5
H30A C30 H30B 109.5
C31 C30 H30C 109.5
H30A C30 H30C 109.5
H30B C30 H30C 109.5
O7 C31 O6 122.7(2)
O7 C31 C30 124.7(2)
O6 C31 C30 112.61(19)
O6 C32 C33 101.7(5)
O6 C32 H32A 111.4
C33 C32 H32A 111.4
O6 C32 H32B 111.4
C33 C32 H32B 111.4
H32A C32 H32B 109.3
C32 C33 H33A 109.5
C32 C33 H33B 109.5
H33A C33 H33B 109.5
C32 C33 H33C 109.5
H33A C33 H33C 109.5
H33B C33 H33C 109.5
O6 C32' C33' 105.8(3)
O6 C32' H32C 110.6
C33' C32' H32C 110.6
O6 C32' H32D 110.6
C33' C32' H32D 110.6
H32C C32' H32D 108.7
C32' C33' H33D 109.5
C32' C33' H33E 109.5
H33D C33' H33E 109.5
C32' C33' H33F 109.5
H33D C33' H33F 109.5
H33E C33' H33F 109.5

loop_
_geom_bond_atom_site_label_1
_geom_bond_atom_site_label_2
_geom_bond_distance
F1 C24 1.371(2)
O1 C1 1.221(2)
O2 C27 1.212(2)
O3 C27 1.365(2)
O3 C28 1.450(2)
O4 C18 1.334(2)
O4 C19 1.456(2)
O5 C18 1.349(2)
O5 C16 1.406(2)
O6 C31 1.342(2)
O6 C32 1.466(6)
O6 C32' 1.503(4)
O7 C31 1.212(2)
N1 C1 1.373(2)
N1 C8 1.403(2)
N1 C9 1.455(2)
N2 C18 1.283(2)
N2 C17 1.417(2)
N3 C27 1.364(2)
N3 C4 1.416(2)
N3 H3 0.898(9)
C1 C2 1.533(2)
C2 C16 1.486(2)
C2 C3 1.510(2)
C2 H2A 1.0000
C3 C4 1.387(2)
C3 C8 1.403(2)
C4 C5 1.395(2)
C5 C6 1.384(2)
C5 H5A 0.9500
C6 C7 1.400(2)
C6 H6A 0.9500
C7 C8 1.381(2)
C7 H7A 0.9500
C9 C10 1.513(2)
C9 H9A 0.9900
C9 H9B 0.9900
C10 C15 1.386(2)
C10 C11 1.390(2)
C11 C12 1.391(3)
C11 H11A 0.9500
C12 C13 1.379(3)
C12 H12A 0.9500
C13 C14 1.379(3)
C13 H13A 0.9500
C14 C15 1.389(3)
C14 H14A 0.9500
C15 H15A 0.9500
C16 C17 1.345(2)
C17 C21 1.466(2)
C19 C20 1.508(3)
C19 H19A 0.9900
C19 H19B 0.9900
C20 H20A 0.9800
C20 H20B 0.9800
C20 H20C 0.9800
C21 C26 1.390(2)
C21 C22 1.399(2)
C22 C23 1.387(3)
C22 H22 0.9500
C23 C24 1.362(3)
C23 H23 0.9500
C24 C25 1.377(3)
C25 C26 1.388(3)
C25 H25 0.9500
C26 H26 0.9500
C28 C29 1.509(3)
C28 H28A 0.9900
C28 H28B 0.9900
C29 H29A 0.9800
C29 H29B 0.9800
C29 H29C 0.9800
C30 C31 1.491(3)
C30 H30A 0.9800
C30 H30B 0.9800
C30 H30C 0.9800
C32 C33 1.537(8)
C32 H32A 0.9900
C32 H32B 0.9900
C33 H33A 0.9800
C33 H33B 0.9800
C33 H33C 0.9800
C32' C33' 1.504(5)
C32' H32C 0.9900
C32' H32D 0.9900
C33' H33D 0.9800
C33' H33E 0.9800
C33' H33F 0.9800

loop_
_geom_torsion_atom_site_label_1
_geom_torsion_atom_site_label_2
_geom_torsion_atom_site_label_3
_geom_torsion_atom_site_label_4
_geom_torsion
C8 N1 C1 O1 -178.88(17)
C9 N1 C1 O1 -1.1(3)
C8 N1 C1 C2 -0.43(19)
C9 N1 C1 C2 177.31(14)
O1 C1 C2 C16 -53.3(2)
N1 C1 C2 C16 128.21(16)
O1 C1 C2 C3 179.70(17)
N1 C1 C2 C3 1.24(18)
C16 C2 C3 C4 53.7(3)
C1 C2 C3 C4 178.96(18)
C16 C2 C3 C8 -126.91(17)
C1 C2 C3 C8 -1.63(18)
C8 C3 C4 C5 2.0(3)
C2 C3 C4 C5 -178.68(17)
C8 C3 C4 N3 178.42(16)
C2 C3 C4 N3 -2.2(3)
C27 N3 C4 C3 47.3(3)
C27 N3 C4 C5 -136.23(19)
C3 C4 C5 C6 -2.4(3)
N3 C4 C5 C6 -178.99(16)
C4 C5 C6 C7 1.0(3)
C5 C6 C7 C8 0.9(3)
C6 C7 C8 C3 -1.3(3)
C6 C7 C8 N1 177.43(16)
C4 C3 C8 C7 -0.1(3)
C2 C3 C8 C7 -179.59(16)
C4 C3 C8 N1 -179.02(15)
C2 C3 C8 N1 1.5(2)
C1 N1 C8 C7 -179.54(17)
C9 N1 C8 C7 2.7(3)
C1 N1 C8 C3 -0.7(2)
C9 N1 C8 C3 -178.41(15)
C1 N1 C9 C10 110.13(19)
C8 N1 C9 C10 -72.4(2)
N1 C9 C10 C15 -24.4(3)
N1 C9 C10 C11 158.09(17)
C15 C10 C11 C12 -1.2(3)
C9 C10 C11 C12 176.46(17)
C10 C11 C12 C13 0.8(3)
C11 C12 C13 C14 0.1(3)
C12 C13 C14 C15 -0.6(3)
C11 C10 C15 C14 0.7(3)
C9 C10 C15 C14 -176.85(18)
C13 C14 C15 C10 0.2(3)
C18 O5 C16 C17 0.3(2)
C18 O5 C16 C2 -178.95(16)
C3 C2 C16 C17 -139.9(2)
C1 C2 C16 C17 100.5(3)
C3 C2 C16 O5 39.2(2)
C1 C2 C16 O5 -80.50(19)
O5 C16 C17 N2 -0.4(2)
C2 C16 C17 N2 178.7(2)
O5 C16 C17 C21 -176.60(18)
C2 C16 C17 C21 2.5(4)
C18 N2 C17 C16 0.2(2)
C18 N2 C17 C21 176.89(18)
C17 N2 C18 O4 179.8(2)
C17 N2 C18 O5 0.0(2)
C19 O4 C18 N2 -3.1(3)
C19 O4 C18 O5 176.67(17)
C16 O5 C18 N2 -0.2(2)
C16 O5 C18 O4 179.94(16)
C18 O4 C19 C20 174.58(18)
C16 C17 C21 C26 -29.2(3)
N2 C17 C21 C26 154.87(18)
C16 C17 C21 C22 150.5(2)
N2 C17 C21 C22 -25.4(3)
C26 C21 C22 C23 1.2(3)
C17 C21 C22 C23 -178.54(18)
C21 C22 C23 C24 1.1(3)
C22 C23 C24 F1 178.65(19)
C22 C23 C24 C25 -2.1(4)
C23 C24 C25 C26 0.7(4)
F1 C24 C25 C26 -180.0(2)
C24 C25 C26 C21 1.6(3)
C22 C21 C26 C25 -2.5(3)
C17 C21 C26 C25 177.16(19)
C4 N3 C27 O2 1.3(3)
C4 N3 C27 O3 -178.92(16)
C28 O3 C27 O2 1.0(3)
C28 O3 C27 N3 -178.83(15)
C27 O3 C28 C29 -173.38(16)
C32 O6 C31 O7 17.7(5)
C32' O6 C31 O7 -9.2(4)
C32 O6 C31 C30 -162.6(4)
C32' O6 C31 C30 170.5(3)
C31 O6 C32 C33 -103.2(6)
C32' O6 C32 C33 -38.0(7)
C31 O6 C32' C33' 180.0(3)
C32 O6 C32' C33' 52.4(8)
